data_4513244
loop_
_publ_author_name
'Makhotkina, Olena'
'Lieffrig, Julien'
'Jeannin, Olivier'
'Fourmigu\'e, Marc'
'Aubert, Emmanuel'
'Espinosa, Enrique'

_publ_section_title
;
 Cocrystal or Salt: Solid State-Controlled Iodine Shift in Crystalline
 Halogen-Bonded Systems
;
_journal_issue 7
_journal_name_full 'Crystal Growth &amp; Design'
_journal_page_first 3464
_journal_paper_doi 10.1021/acs.cgd.5b00535
_journal_volume 15
_journal_year 2015
_chemical_formula_moiety 'C13 H11 I N2 O3 S'
_chemical_formula_sum 'C13 H11 I N2 O3 S'
_chemical_formula_weight 402.20
_chemical_name_common N-iodosaccharin/4-picoline
_chemical_name_systematic
; 
 ? 
;
_space_group_IT_number 2
_symmetry_cell_setting triclinic
_symmetry_space_group_name_Hall '-P 1'
_symmetry_space_group_name_H-M 'P -1'
_atom_sites_solution_hydrogens geom
_atom_sites_solution_primary direct
_atom_sites_solution_secondary difmap
_audit_creation_method SHELXL-97
_cell_angle_alpha 106.797(2)
_cell_angle_beta 100.216(2)
_cell_angle_gamma 98.149(2)
_cell_formula_units_Z 2
_cell_length_a 7.6973(3)
_cell_length_b 8.6302(3)
_cell_length_c 11.6836(4)
_cell_measurement_reflns_used 4905
_cell_measurement_temperature 150(2)
_cell_measurement_theta_max 27.42
_cell_measurement_theta_min 2.75
_cell_volume 715.73(5)
_computing_cell_refinement 'Bruker SMART'
_computing_data_collection 'Bruker SAINT'
_computing_data_reduction 'Bruker SAINT'
_computing_molecular_graphics 'Ortep-3 for Windows (Farrugia, 1997)'
_computing_publication_material 'WinGX publication routines (Farrugia, 1999)'
_computing_structure_refinement 'SHELXL-97 (Sheldrick, 1997)'
_computing_structure_solution 'SIR97 (Altomare et al., 1999)'
_diffrn_ambient_temperature 150(2)
_diffrn_detector 'CCD plate'
_diffrn_measured_fraction_theta_full 0.996
_diffrn_measured_fraction_theta_max 0.996
_diffrn_measurement_device_type 'APEXII, Bruker-AXS'
_diffrn_measurement_method 'CCD rotation images, thin slices'
_diffrn_radiation_monochromator graphite
_diffrn_radiation_source 'fine-focus sealed tube'
_diffrn_radiation_type MoK\a
_diffrn_radiation_wavelength 0.71073
_diffrn_reflns_av_R_equivalents 0.0355
_diffrn_reflns_av_sigmaI/netI 0.0383
_diffrn_reflns_limit_h_max 9
_diffrn_reflns_limit_h_min -9
_diffrn_reflns_limit_k_max 11
_diffrn_reflns_limit_k_min -10
_diffrn_reflns_limit_l_max 13
_diffrn_reflns_limit_l_min -15
_diffrn_reflns_number 9764
_diffrn_reflns_theta_full 27.47
_diffrn_reflns_theta_max 27.47
_diffrn_reflns_theta_min 1.87
_exptl_absorpt_coefficient_mu 2.391
_exptl_absorpt_correction_T_max 0.976
_exptl_absorpt_correction_T_min 0.944
_exptl_absorpt_correction_type multi-scan
_exptl_absorpt_process_details
;
  [Sheldrick, G.M. (2002). SADABS Bruker AXS Inc., Madison, Wisconsin, USA]
;
_exptl_crystal_colour colorless
_exptl_crystal_density_diffrn 1.866
_exptl_crystal_density_method 'not measured'
_exptl_crystal_description prism
_exptl_crystal_F_000 392
_exptl_crystal_size_max 0.03
_exptl_crystal_size_mid 0.02
_exptl_crystal_size_min 0.01
_refine_diff_density_max 0.633
_refine_diff_density_min -0.752
_refine_diff_density_rms 0.211
_refine_ls_extinction_method none
_refine_ls_goodness_of_fit_ref 1.169
_refine_ls_hydrogen_treatment constr
_refine_ls_matrix_type full
_refine_ls_number_parameters 182
_refine_ls_number_reflns 3252
_refine_ls_number_restraints 0
_refine_ls_restrained_S_all 1.169
_refine_ls_R_factor_all 0.0320
_refine_ls_R_factor_gt 0.0268
_refine_ls_shift/su_max 0.000
_refine_ls_shift/su_mean 0.000
_refine_ls_structure_factor_coef Fsqd
_refine_ls_weighting_details 'calc w=1/[\s^2^(Fo^2^)+(0.0474P)^2^+0.0000P] where P=(Fo^2^+2Fc^2^)/3'
_refine_ls_weighting_scheme calc
_refine_ls_wR_factor_gt 0.0723
_refine_ls_wR_factor_ref 0.0864
_reflns_number_gt 2957
_reflns_number_total 3252
_reflns_threshold_expression >2sigma(I)
_cod_data_source_file cg5b00535_si_002.cif
_cod_data_source_block NISac-pic-150K
_cod_depositor_comments 'Adding full bibliography for 4513240--4513246.cif.'
_cod_original_cell_volume 715.73(4)
_cod_original_sg_symbol_H-M P-1
_cod_database_code 4513244

loop_
_symmetry_equiv_pos_as_xyz
'x, y, z'
'-x, -y, -z'

loop_
_atom_site_label
_atom_site_type_symbol
_atom_site_fract_x
_atom_site_fract_y
_atom_site_fract_z
_atom_site_U_iso_or_equiv
_atom_site_adp_type
_atom_site_occupancy
_atom_site_symmetry_multiplicity
_atom_site_calc_flag
_atom_site_refinement_flags
C1 C 0.3273(4) 0.7152(4) -0.1253(3) 0.0221(7) Uani 1 1 d .
C2 C 0.3549(4) 0.7735(4) -0.2306(3) 0.0190(7) Uani 1 1 d .
C3 C 0.3426(4) 0.6439(4) -0.3362(3) 0.0194(7) Uani 1 1 d .
C4 C 0.3625(5) 0.6687(5) -0.4448(3) 0.0245(7) Uani 1 1 d .
H4 H 0.3560 0.5808 -0.5150 0.029 Uiso 1 1 calc R
C5 C 0.3929(5) 0.8321(5) -0.4444(4) 0.0283(8) Uani 1 1 d .
H5 H 0.4057 0.8538 -0.5162 0.034 Uiso 1 1 calc R
C6 C 0.4042(5) 0.9607(5) -0.3411(4) 0.0268(8) Uani 1 1 d .
H6 H 0.4240 1.0681 -0.3442 0.032 Uiso 1 1 calc R
C7 C 0.3868(5) 0.9351(4) -0.2314(3) 0.0230(7) Uani 1 1 d .
H7 H 0.3963 1.0234 -0.1609 0.028 Uiso 1 1 calc R
C8 C 0.1311(5) 0.3613(5) 0.2113(3) 0.0251(8) Uani 1 1 d .
H8 H 0.1197 0.4707 0.2253 0.030 Uiso 1 1 calc R
C9 C 0.1002(5) 0.2865(5) 0.2968(3) 0.0244(8) Uani 1 1 d .
H9 H 0.0694 0.3456 0.3678 0.029 Uiso 1 1 calc R
C10 C 0.1151(4) 0.1219(5) 0.2774(3) 0.0223(7) Uani 1 1 d .
C11 C 0.1636(5) 0.0412(5) 0.1701(3) 0.0245(8) Uani 1 1 d .
H11 H 0.1759 -0.0683 0.1535 0.029 Uiso 1 1 calc R
C12 C 0.1933(5) 0.1236(5) 0.0886(3) 0.0246(8) Uani 1 1 d .
H12 H 0.2260 0.0679 0.0173 0.030 Uiso 1 1 calc R
C13 C 0.0842(5) 0.0375(5) 0.3694(4) 0.0321(9) Uani 1 1 d .
H13A H 0.0339 -0.0778 0.3277 0.048 Uiso 1 1 calc R
H13B H 0.0021 0.0866 0.4145 0.048 Uiso 1 1 calc R
H13C H 0.1968 0.0495 0.4252 0.048 Uiso 1 1 calc R
N1 N 0.2950(4) 0.5448(4) -0.1611(3) 0.0228(6) Uani 1 1 d .
N2 N 0.1772(4) 0.2806(4) 0.1078(3) 0.0212(6) Uani 1 1 d .
O1 O 0.3309(4) 0.8044(3) -0.0228(2) 0.0316(6) Uani 1 1 d .
O2 O 0.1141(4) 0.3668(3) -0.3727(2) 0.0383(7) Uani 1 1 d .
O3 O 0.4355(4) 0.3678(3) -0.3179(3) 0.0394(7) Uani 1 1 d .
S1 S 0.29256(13) 0.45623(11) -0.30594(8) 0.0241(2) Uani 1 1 d .
I1 I 0.23531(3) 0.41095(3) -0.031605(18) 0.02089(10) Uani 1 1 d .

loop_
_atom_site_aniso_label
_atom_site_aniso_U_11
_atom_site_aniso_U_22
_atom_site_aniso_U_33
_atom_site_aniso_U_23
_atom_site_aniso_U_13
_atom_site_aniso_U_12
C1 0.0257(17) 0.0185(18) 0.0235(18) 0.0081(15) 0.0062(14) 0.0049(14)
C2 0.0212(16) 0.0163(17) 0.0188(17) 0.0050(14) 0.0052(13) 0.0026(13)
C3 0.0246(16) 0.0142(17) 0.0207(17) 0.0064(13) 0.0066(13) 0.0044(13)
C4 0.0331(18) 0.0222(19) 0.0218(18) 0.0087(15) 0.0113(15) 0.0070(15)
C5 0.0348(19) 0.031(2) 0.0258(19) 0.0157(17) 0.0113(16) 0.0104(16)
C6 0.0285(18) 0.0206(19) 0.038(2) 0.0169(17) 0.0127(16) 0.0060(15)
C7 0.0273(17) 0.0158(18) 0.0254(18) 0.0046(14) 0.0088(14) 0.0034(14)
C8 0.0253(17) 0.025(2) 0.0274(19) 0.0097(16) 0.0091(15) 0.0069(15)
C9 0.0255(17) 0.029(2) 0.0196(17) 0.0078(15) 0.0086(14) 0.0054(15)
C10 0.0168(15) 0.029(2) 0.0208(17) 0.0118(15) 0.0026(13) -0.0012(14)
C11 0.0297(18) 0.0197(19) 0.0261(19) 0.0087(15) 0.0087(15) 0.0055(14)
C12 0.0294(18) 0.025(2) 0.0221(18) 0.0094(15) 0.0091(14) 0.0074(15)
C13 0.034(2) 0.036(2) 0.032(2) 0.0189(19) 0.0121(17) 0.0047(17)
N1 0.0363(16) 0.0165(15) 0.0181(14) 0.0064(12) 0.0106(12) 0.0062(13)
N2 0.0229(14) 0.0227(16) 0.0208(15) 0.0110(13) 0.0068(12) 0.0029(12)
O1 0.0523(16) 0.0215(14) 0.0187(13) 0.0019(11) 0.0110(12) 0.0069(12)
O2 0.0566(17) 0.0235(15) 0.0252(14) 0.0026(12) 0.0095(13) -0.0113(13)
O3 0.069(2) 0.0256(15) 0.0448(17) 0.0195(13) 0.0399(16) 0.0280(14)
S1 0.0432(5) 0.0131(4) 0.0194(4) 0.0057(3) 0.0153(4) 0.0059(4)
I1 0.02437(14) 0.02148(15) 0.02127(14) 0.01062(10) 0.00895(9) 0.00634(9)

loop_
_atom_type_symbol
_atom_type_description
_atom_type_scat_dispersion_real
_atom_type_scat_dispersion_imag
_atom_type_scat_source
C C 0.0033 0.0016 'International Tables Vol C Tables 4.2.6.8 and 6.1.1.4'
H H 0.0000 0.0000 'International Tables Vol C Tables 4.2.6.8 and 6.1.1.4'
N N 0.0061 0.0033 'International Tables Vol C Tables 4.2.6.8 and 6.1.1.4'
O O 0.0106 0.0060 'International Tables Vol C Tables 4.2.6.8 and 6.1.1.4'
S S 0.1246 0.1234 'International Tables Vol C Tables 4.2.6.8 and 6.1.1.4'
I I -0.4742 1.8119 'International Tables Vol C Tables 4.2.6.8 and 6.1.1.4'

loop_
_geom_angle_atom_site_label_1
_geom_angle_atom_site_label_2
_geom_angle_atom_site_label_3
_geom_angle
O1 C1 N1 124.5(3)
O1 C1 C2 125.1(3)
N1 C1 C2 110.4(3)
C3 C2 C7 120.3(3)
C3 C2 C1 112.3(3)
C7 C2 C1 127.5(3)
C4 C3 C2 122.3(3)
C4 C3 S1 128.8(3)
C2 C3 S1 108.9(2)
C3 C4 C5 116.7(3)
C3 C4 H4 121.7
C5 C4 H4 121.7
C6 C5 C4 121.5(3)
C6 C5 H5 119.2
C4 C5 H5 119.2
C5 C6 C7 121.5(3)
C5 C6 H6 119.2
C7 C6 H6 119.2
C2 C7 C6 117.7(3)
C2 C7 H7 121.2
C6 C7 H7 121.2
N2 C8 C9 121.8(4)
N2 C8 H8 119.1
C9 C8 H8 119.1
C8 C9 C10 120.2(3)
C8 C9 H9 119.9
C10 C9 H9 119.9
C11 C10 C9 117.0(3)
C11 C10 C13 121.5(4)
C9 C10 C13 121.5(3)
C12 C11 C10 119.8(3)
C12 C11 H11 120.1
C10 C11 H11 120.1
N2 C12 C11 122.5(3)
N2 C12 H12 118.7
C11 C12 H12 118.7
C10 C13 H13A 109.5
C10 C13 H13B 109.5
H13A C13 H13B 109.5
C10 C13 H13C 109.5
H13A C13 H13C 109.5
H13B C13 H13C 109.5
C1 N1 S1 114.0(2)
C1 N1 I1 121.0(2)
S1 N1 I1 124.92(16)
C12 N2 C8 118.7(3)
C12 N2 I1 120.3(2)
C8 N2 I1 121.1(2)
O3 S1 O2 116.82(18)
O3 S1 N1 111.04(17)
O2 S1 N1 110.41(16)
O3 S1 C3 111.15(16)
O2 S1 C3 110.69(17)
N1 S1 C3 94.53(16)
N1 I1 N2 178.08(10)

loop_
_geom_bond_atom_site_label_1
_geom_bond_atom_site_label_2
_geom_bond_distance
C1 O1 1.215(4)
C1 N1 1.379(5)
C1 C2 1.493(5)
C2 C3 1.384(5)
C2 C7 1.385(5)
C3 C4 1.377(5)
C3 S1 1.760(3)
C4 C5 1.395(5)
C4 H4 0.9300
C5 C6 1.363(6)
C5 H5 0.9300
C6 C7 1.387(5)
C6 H6 0.9300
C7 H7 0.9300
C8 N2 1.345(5)
C8 C9 1.372(5)
C8 H8 0.9300
C9 C10 1.397(5)
C9 H9 0.9300
C10 C11 1.390(5)
C10 C13 1.496(5)
C11 C12 1.374(5)
C11 H11 0.9300
C12 N2 1.336(5)
C12 H12 0.9300
C13 H13A 0.9600
C13 H13B 0.9600
C13 H13C 0.9600
N1 S1 1.639(3)
N1 I1 2.223(3)
N2 I1 2.301(3)
O2 S1 1.436(3)
O3 S1 1.429(3)

loop_
_geom_torsion_atom_site_label_1
_geom_torsion_atom_site_label_2
_geom_torsion_atom_site_label_3
_geom_torsion_atom_site_label_4
_geom_torsion
O1 C1 C2 C3 -179.8(3)
N1 C1 C2 C3 -0.4(4)
O1 C1 C2 C7 -0.8(6)
N1 C1 C2 C7 178.6(3)
C7 C2 C3 C4 0.5(5)
C1 C2 C3 C4 179.6(3)
C7 C2 C3 S1 -177.6(3)
C1 C2 C3 S1 1.5(3)
C2 C3 C4 C5 -1.1(5)
S1 C3 C4 C5 176.6(3)
C3 C4 C5 C6 0.7(5)
C4 C5 C6 C7 0.3(6)
C3 C2 C7 C6 0.5(5)
C1 C2 C7 C6 -178.5(3)
C5 C6 C7 C2 -0.9(5)
N2 C8 C9 C10 -0.5(5)
C8 C9 C10 C11 0.7(5)
C8 C9 C10 C13 179.4(3)
C9 C10 C11 C12 -0.4(5)
C13 C10 C11 C12 -179.1(3)
C10 C11 C12 N2 -0.1(5)
O1 C1 N1 S1 178.4(3)
C2 C1 N1 S1 -1.0(4)
O1 C1 N1 I1 2.1(5)
C2 C1 N1 I1 -177.3(2)
C11 C12 N2 C8 0.4(5)
C11 C12 N2 I1 178.7(3)
C9 C8 N2 C12 -0.1(5)
C9 C8 N2 I1 -178.4(3)
C1 N1 S1 O3 116.3(3)
I1 N1 S1 O3 -67.5(2)
C1 N1 S1 O2 -112.4(3)
I1 N1 S1 O2 63.7(2)
C1 N1 S1 C3 1.6(3)
I1 N1 S1 C3 177.73(19)
C4 C3 S1 O3 65.6(4)
C2 C3 S1 O3 -116.4(3)
C4 C3 S1 O2 -65.9(4)
C2 C3 S1 O2 112.0(3)
C4 C3 S1 N1 -179.7(3)
C2 C3 S1 N1 -1.8(3)
C1 N1 I1 N2 -16(3)
S1 N1 I1 N2 168(3)
C12 N2 I1 N1 -146(3)
C8 N2 I1 N1 32(3)
